data_4334994
loop_
_publ_author_name
'Hayato Ikeda'
'Akitaka Ito'
'Eri Sakuda'
'Noboru Kitamura'
'Tsutomu Takayama'
'Tsutomu Sekine'
'Atsushi Shinohara'
'Takashi Yoshimura'

_publ_section_title
;
 Excited-State Characteristics of Tetracyanidonitridorhenium(V) and
 -technetium(V) Complexes with N-Heteroaromatic Ligands
;
_journal_name_full 'Inorganic Chemistry'
_journal_page_first 6319
_journal_page_last 6327
_journal_paper_doi 10.1021/ic302463v
_journal_volume 52
_journal_year 2013
_chemical_formula_moiety 'C59 H49 Cl2 N6 P2 Re'
_chemical_formula_sum 'C59 H49 Cl2 N6 P2 Re'
_chemical_formula_weight 1161.14
_space_group_IT_number 14
_symmetry_cell_setting monoclinic
_symmetry_Int_Tables_number 14
_symmetry_space_group_name_Hall '-P 2yab'
_symmetry_space_group_name_H-M 'P 1 21/a 1'
_atom_sites_solution_hydrogens geom
_atom_sites_solution_primary direct
_atom_sites_solution_secondary difmap
_cell_angle_alpha 90.0000
_cell_angle_beta 101.7600(5)
_cell_angle_gamma 90.0000
_cell_formula_units_Z 4
_cell_length_a 17.6081(2)
_cell_length_b 13.5650(2)
_cell_length_c 22.8090(5)
_cell_measurement_reflns_used 43294
_cell_measurement_temperature 170
_cell_measurement_theta_max 27.45
_cell_measurement_theta_min 3.00
_cell_volume 5333.66(15)
_computing_cell_refinement 'RAPID AUTO'
_computing_data_collection 'RAPID AUTO (Rigaku, ????)'
_computing_data_reduction 'RAPID AUTO'
_computing_molecular_graphics 'CrystalStructure 4.0'
_computing_publication_material 'CrystalStructure 4.0 (Rigaku, 2010)'
_computing_structure_refinement 'SHELXL97 (Sheldrick, 2008)'
_computing_structure_solution 'DIRDIF99-PATTY (Gould, et al., 1999)'
_diffrn_ambient_temperature 170
_diffrn_detector_area_resol_mean 10.000
_diffrn_measured_fraction_theta_full 0.998
_diffrn_measured_fraction_theta_max 0.998
_diffrn_measurement_device_type 'Rigaku R-AXIS RAPID'
_diffrn_measurement_method \w
_diffrn_radiation_type 'Mo K\a'
_diffrn_radiation_wavelength 0.71075
_diffrn_reflns_av_R_equivalents 0.0692
_diffrn_reflns_limit_h_max 22
_diffrn_reflns_limit_h_min -22
_diffrn_reflns_limit_k_max 17
_diffrn_reflns_limit_k_min -17
_diffrn_reflns_limit_l_max 29
_diffrn_reflns_limit_l_min -29
_diffrn_reflns_number 51585
_diffrn_reflns_theta_full 27.44
_diffrn_reflns_theta_max 27.44
_diffrn_standards_number 0
_exptl_absorpt_coefficient_mu 2.483
_exptl_absorpt_correction_T_max 0.780
_exptl_absorpt_correction_T_min 0.617
_exptl_absorpt_correction_type refdelf
_exptl_absorpt_process_details '(Walker & Stuart, 1983)'
_exptl_crystal_colour yellow
_exptl_crystal_density_diffrn 1.446
_exptl_crystal_description block
_exptl_crystal_F_000 2336.00
_exptl_crystal_size_max 0.260
_exptl_crystal_size_mid 0.260
_exptl_crystal_size_min 0.100
_refine_diff_density_max 1.020
_refine_diff_density_min -0.680
_refine_ls_extinction_method none
_refine_ls_goodness_of_fit_ref 1.065
_refine_ls_hydrogen_treatment constr
_refine_ls_number_parameters 631
_refine_ls_number_reflns 12170
_refine_ls_number_restraints 0
_refine_ls_R_factor_gt 0.0278
_refine_ls_shift/su_max 0.007
_refine_ls_structure_factor_coef Fsqd
_refine_ls_weighting_details 'w = 1/[\s^2^(Fo^2^)+(0.0258P)^2^+1.3348P] where P=(Fo^2^+2Fc^2^)/3'
_refine_ls_weighting_scheme calc
_refine_ls_wR_factor_ref 0.0657
_reflns_number_gt 10837
_reflns_number_total 12170
_reflns_threshold_expression F^2^>2.0\s(F^2^)
_cod_data_source_file ic302463v_si_002_03.cif
_cod_data_source_block (PPh4)2[ReN(CN)4(pic)]
_cod_original_cell_volume 5333.66(16)
_cod_database_code 4334994

loop_
_symmetry_equiv_pos_site_id
_symmetry_equiv_pos_as_xyz
1 +X,+Y,+Z
2 1/2-X,1/2+Y,-Z
3 -X,-Y,-Z
4 1/2+X,1/2-Y,+Z

loop_
_atom_site_label
_atom_site_type_symbol
_atom_site_fract_x
_atom_site_fract_y
_atom_site_fract_z
_atom_site_U_iso_or_equiv
_atom_site_adp_type
_atom_site_occupancy
_atom_site_symmetry_multiplicity
_atom_site_calc_flag
_atom_site_refinement_flags
Re1 Re 0.534226(4) 0.421045(6) 0.237009(4) 0.01935(4) Uani 1.0 4 d .
Cl1 Cl 0.23702(5) 0.31760(9) 0.66355(5) 0.0845(4) Uani 1.0 4 d .
Cl2 Cl 0.22286(7) 0.37913(16) 0.78180(6) 0.1297(6) Uani 1.0 4 d .
P1 P 0.18610(3) 0.52395(4) 0.00990(3) 0.02010(11) Uani 1.0 4 d .
P2 P 0.16589(3) 0.52195(4) 0.47047(3) 0.02254(12) Uani 1.0 4 d .
N1 N 0.62461(12) 0.40892(15) 0.22682(10) 0.0298(5) Uani 1.0 4 d .
N2 N 0.44134(11) 0.34106(18) 0.10728(9) 0.0370(5) Uani 1.0 4 d .
N3 N 0.51047(13) 0.19778(16) 0.28472(10) 0.0375(5) Uani 1.0 4 d .
N4 N 0.57440(11) 0.49978(15) 0.37498(9) 0.0279(5) Uani 1.0 4 d .
N5 N 0.50962(12) 0.65283(17) 0.20038(11) 0.0392(6) Uani 1.0 4 d .
N6 N 0.39449(10) 0.44653(14) 0.25001(9) 0.0238(4) Uani 1.0 4 d .
C1 C 0.47353(12) 0.37228(18) 0.15246(10) 0.0253(5) Uani 1.0 4 d .
C2 C 0.51824(13) 0.27673(17) 0.26791(10) 0.0261(5) Uani 1.0 4 d .
C3 C 0.55895(12) 0.47145(15) 0.32642(10) 0.0209(5) Uani 1.0 4 d .
C4 C 0.51872(13) 0.57049(18) 0.21175(11) 0.0267(5) Uani 1.0 4 d .
C5 C 0.35186(13) 0.52359(19) 0.22470(12) 0.0328(6) Uani 1.0 4 d .
C6 C 0.27484(14) 0.5368(2) 0.22744(12) 0.0360(6) Uani 1.0 4 d .
C7 C 0.23733(13) 0.4688(2) 0.25667(11) 0.0307(6) Uani 1.0 4 d .
C8 C 0.28082(14) 0.3897(2) 0.28228(13) 0.0362(6) Uani 1.0 4 d .
C9 C 0.35861(14) 0.38209(19) 0.27826(11) 0.0301(6) Uani 1.0 4 d .
C10 C 0.15286(14) 0.4805(3) 0.25962(14) 0.0482(8) Uani 1.0 4 d .
C11 C 0.28121(12) 0.55267(16) -0.00197(10) 0.0213(5) Uani 1.0 4 d .
C12 C 0.33638(14) 0.58760(18) 0.04640(12) 0.0305(6) Uani 1.0 4 d .
C13 C 0.41079(14) 0.6109(2) 0.03887(13) 0.0370(6) Uani 1.0 4 d .
C14 C 0.42902(14) 0.60095(19) -0.01731(13) 0.0343(6) Uani 1.0 4 d .
C15 C 0.37404(15) 0.56889(17) -0.06569(13) 0.0321(6) Uani 1.0 4 d .
C16 C 0.29963(13) 0.54405(17) -0.05841(11) 0.0255(5) Uani 1.0 4 d .
C17 C 0.12480(12) 0.49338(18) -0.06057(10) 0.0258(5) Uani 1.0 4 d .
C18 C 0.08802(14) 0.5665(2) -0.09885(12) 0.0339(6) Uani 1.0 4 d .
C19 C 0.04680(15) 0.5397(3) -0.15599(12) 0.0436(7) Uani 1.0 4 d .
C20 C 0.04273(16) 0.4423(3) -0.17282(13) 0.0455(8) Uani 1.0 4 d .
C21 C 0.07841(15) 0.3698(3) -0.13492(13) 0.0439(7) Uani 1.0 4 d .
C22 C 0.12005(14) 0.3950(2) -0.07888(12) 0.0340(6) Uani 1.0 4 d .
C23 C 0.18826(14) 0.42198(15) 0.06014(11) 0.0237(5) Uani 1.0 4 d .
C24 C 0.11765(14) 0.38591(18) 0.07148(13) 0.0320(6) Uani 1.0 4 d .
C25 C 0.11819(15) 0.31177(19) 0.11268(13) 0.0383(7) Uani 1.0 4 d .
C26 C 0.18795(17) 0.27240(18) 0.14257(12) 0.0384(6) Uani 1.0 4 d .
C27 C 0.25754(15) 0.30548(17) 0.13067(11) 0.0325(6) Uani 1.0 4 d .
C28 C 0.25774(13) 0.38104(16) 0.08954(10) 0.0244(5) Uani 1.0 4 d .
C29 C 0.15301(12) 0.63195(16) 0.04267(10) 0.0213(5) Uani 1.0 4 d .
C30 C 0.12388(13) 0.62807(17) 0.09522(11) 0.0273(5) Uani 1.0 4 d .
C31 C 0.10319(14) 0.71483(18) 0.12012(11) 0.0319(6) Uani 1.0 4 d .
C32 C 0.10984(13) 0.80369(18) 0.09300(11) 0.0303(6) Uani 1.0 4 d .
C33 C 0.13668(15) 0.80784(18) 0.03974(12) 0.0337(6) Uani 1.0 4 d .
C34 C 0.15976(14) 0.72277(17) 0.01535(11) 0.0302(6) Uani 1.0 4 d .
C35 C 0.17210(13) 0.57897(15) 0.54218(12) 0.0241(5) Uani 1.0 4 d .
C36 C 0.23997(14) 0.57566(18) 0.58530(13) 0.0324(6) Uani 1.0 4 d .
C37 C 0.23977(16) 0.6085(3) 0.64269(12) 0.0400(7) Uani 1.0 4 d .
C38 C 0.17209(15) 0.64297(19) 0.65743(12) 0.0375(6) Uani 1.0 4 d .
C39 C 0.10473(14) 0.64898(19) 0.61401(12) 0.0363(6) Uani 1.0 4 d .
C40 C 0.10410(13) 0.61734(19) 0.55627(12) 0.0323(6) Uani 1.0 4 d .
C41 C 0.13076(12) 0.39786(16) 0.47381(11) 0.0238(5) Uani 1.0 4 d .
C42 C 0.12996(15) 0.33627(18) 0.42491(11) 0.0337(6) Uani 1.0 4 d .
C43 C 0.10497(15) 0.23981(18) 0.42654(12) 0.0365(6) Uani 1.0 4 d .
C44 C 0.08274(14) 0.20478(18) 0.47726(13) 0.0358(6) Uani 1.0 4 d .
C45 C 0.08326(14) 0.26557(19) 0.52602(12) 0.0348(6) Uani 1.0 4 d .
C46 C 0.10726(12) 0.36303(17) 0.52460(11) 0.0265(5) Uani 1.0 4 d .
C47 C 0.26001(13) 0.51087(18) 0.45144(11) 0.0274(5) Uani 1.0 4 d .
C48 C 0.28087(15) 0.56797(19) 0.40648(12) 0.0329(6) Uani 1.0 4 d .
C49 C 0.35443(16) 0.5541(3) 0.39310(13) 0.0431(7) Uani 1.0 4 d .
C50 C 0.40484(16) 0.4856(3) 0.42436(14) 0.0486(8) Uani 1.0 4 d .
C51 C 0.38429(17) 0.4298(3) 0.46870(16) 0.0480(8) Uani 1.0 4 d .
C52 C 0.31126(16) 0.4416(2) 0.48229(15) 0.0412(7) Uani 1.0 4 d .
C53 C 0.10024(14) 0.59206(17) 0.41535(11) 0.0263(5) Uani 1.0 4 d .
C54 C 0.11281(16) 0.69312(19) 0.41071(13) 0.0389(6) Uani 1.0 4 d .
C55 C 0.06327(19) 0.7482(2) 0.36820(15) 0.0497(8) Uani 1.0 4 d .
C56 C 0.00045(17) 0.7042(3) 0.33127(13) 0.0477(8) Uani 1.0 4 d .
C57 C -0.01360(16) 0.6047(3) 0.33652(13) 0.0412(7) Uani 1.0 4 d .
C58 C 0.03696(13) 0.5480(2) 0.37816(11) 0.0300(5) Uani 1.0 4 d .
C59 C 0.28457(18) 0.3694(3) 0.73196(17) 0.0605(9) Uani 1.0 4 d .
H1 H 0.3759 0.5712 0.2039 0.0393 Uiso 1.0 4 calc R
H2 H 0.2475 0.5929 0.2091 0.0432 Uiso 1.0 4 calc R
H3 H 0.2579 0.3404 0.3026 0.0435 Uiso 1.0 4 calc R
H4 H 0.3874 0.3273 0.2969 0.0362 Uiso 1.0 4 calc R
H5 H 0.1258 0.5167 0.2243 0.0579 Uiso 1.0 4 calc R
H6 H 0.1487 0.5171 0.2959 0.0579 Uiso 1.0 4 calc R
H7 H 0.1292 0.4153 0.2606 0.0579 Uiso 1.0 4 calc R
H8 H 0.3231 0.5955 0.0845 0.0366 Uiso 1.0 4 calc R
H9 H 0.4488 0.6333 0.0719 0.0444 Uiso 1.0 4 calc R
H10 H 0.4799 0.6164 -0.0225 0.0412 Uiso 1.0 4 calc R
H11 H 0.3869 0.5637 -0.1040 0.0385 Uiso 1.0 4 calc R
H12 H 0.2619 0.5215 -0.0916 0.0306 Uiso 1.0 4 calc R
H13 H 0.0907 0.6335 -0.0865 0.0407 Uiso 1.0 4 calc R
H14 H 0.0218 0.5887 -0.1829 0.0523 Uiso 1.0 4 calc R
H15 H 0.0146 0.4247 -0.2115 0.0546 Uiso 1.0 4 calc R
H16 H 0.0745 0.3027 -0.1472 0.0527 Uiso 1.0 4 calc R
H17 H 0.1455 0.3453 -0.0527 0.0408 Uiso 1.0 4 calc R
H18 H 0.0698 0.4127 0.0508 0.0384 Uiso 1.0 4 calc R
H19 H 0.0707 0.2876 0.1206 0.0460 Uiso 1.0 4 calc R
H20 H 0.1880 0.2221 0.1716 0.0460 Uiso 1.0 4 calc R
H21 H 0.3050 0.2767 0.1505 0.0390 Uiso 1.0 4 calc R
H22 H 0.3054 0.4046 0.0816 0.0292 Uiso 1.0 4 calc R
H23 H 0.1183 0.5665 0.1137 0.0328 Uiso 1.0 4 calc R
H24 H 0.0843 0.7126 0.1562 0.0383 Uiso 1.0 4 calc R
H25 H 0.0961 0.8627 0.1107 0.0363 Uiso 1.0 4 calc R
H26 H 0.1391 0.8693 0.0202 0.0405 Uiso 1.0 4 calc R
H27 H 0.1803 0.7259 -0.0200 0.0363 Uiso 1.0 4 calc R
H28 H 0.2863 0.5510 0.5755 0.0388 Uiso 1.0 4 calc R
H29 H 0.2864 0.6073 0.6722 0.0480 Uiso 1.0 4 calc R
H30 H 0.1719 0.6625 0.6974 0.0449 Uiso 1.0 4 calc R
H31 H 0.0588 0.6749 0.6239 0.0435 Uiso 1.0 4 calc R
H32 H 0.0579 0.6216 0.5264 0.0388 Uiso 1.0 4 calc R
H33 H 0.1465 0.3604 0.3905 0.0404 Uiso 1.0 4 calc R
H34 H 0.1031 0.1979 0.3929 0.0438 Uiso 1.0 4 calc R
H35 H 0.0669 0.1381 0.4787 0.0429 Uiso 1.0 4 calc R
H36 H 0.0672 0.2407 0.5605 0.0418 Uiso 1.0 4 calc R
H37 H 0.1076 0.4052 0.5579 0.0318 Uiso 1.0 4 calc R
H38 H 0.2460 0.6154 0.3853 0.0394 Uiso 1.0 4 calc R
H39 H 0.3696 0.5919 0.3624 0.0517 Uiso 1.0 4 calc R
H40 H 0.4546 0.4770 0.4150 0.0584 Uiso 1.0 4 calc R
H41 H 0.4197 0.3832 0.4901 0.0576 Uiso 1.0 4 calc R
H42 H 0.2964 0.4023 0.5126 0.0494 Uiso 1.0 4 calc R
H43 H 0.1552 0.7240 0.4366 0.0467 Uiso 1.0 4 calc R
H44 H 0.0725 0.8166 0.3644 0.0597 Uiso 1.0 4 calc R
H45 H -0.0332 0.7426 0.3022 0.0572 Uiso 1.0 4 calc R
H46 H -0.0576 0.5750 0.3118 0.0495 Uiso 1.0 4 calc R
H47 H 0.0282 0.4793 0.3812 0.0360 Uiso 1.0 4 calc R
H48 H 0.3295 0.3277 0.7497 0.0727 Uiso 1.0 4 calc R
H49 H 0.3043 0.4356 0.7246 0.0727 Uiso 1.0 4 calc R

loop_
_atom_site_aniso_label
_atom_site_aniso_U_11
_atom_site_aniso_U_22
_atom_site_aniso_U_33
_atom_site_aniso_U_12
_atom_site_aniso_U_13
_atom_site_aniso_U_23
Re1 0.01798(5) 0.02363(6) 0.01651(6) 0.00178(3) 0.00369(4) -0.00065(3)
Cl1 0.0589(5) 0.0918(8) 0.0979(8) -0.0013(5) 0.0043(6) -0.0464(7)
Cl2 0.0697(7) 0.253(2) 0.0664(8) -0.0053(10) 0.0138(7) -0.0257(11)
P1 0.0193(3) 0.0198(3) 0.0215(3) 0.0001(2) 0.0051(3) -0.0003(3)
P2 0.0216(3) 0.0215(3) 0.0244(3) -0.0003(2) 0.0045(3) -0.0021(3)
N1 0.0245(10) 0.0418(13) 0.0235(11) 0.0027(9) 0.0059(9) -0.0060(9)
N2 0.0288(10) 0.0564(15) 0.0255(11) 0.0012(10) 0.0047(10) -0.0088(11)
N3 0.0481(13) 0.0289(12) 0.0361(12) 0.0031(10) 0.0102(11) -0.0005(10)
N4 0.0305(10) 0.0288(11) 0.0244(11) 0.0042(9) 0.0055(9) -0.0020(9)
N5 0.0401(12) 0.0349(13) 0.0444(14) -0.0009(10) 0.0127(11) 0.0169(11)
N6 0.0216(9) 0.0270(10) 0.0232(10) -0.0011(8) 0.0052(8) -0.0016(9)
C1 0.0207(10) 0.0335(13) 0.0231(12) 0.0054(9) 0.0078(10) 0.0003(10)
C2 0.0293(11) 0.0273(13) 0.0208(11) 0.0055(10) 0.0029(10) -0.0030(10)
C3 0.0205(10) 0.0200(11) 0.0231(12) 0.0022(8) 0.0063(9) 0.0040(9)
C4 0.0223(11) 0.0359(14) 0.0226(13) -0.0024(9) 0.0064(10) 0.0065(10)
C5 0.0252(12) 0.0382(14) 0.0348(14) 0.0026(10) 0.0059(11) 0.0103(12)
C6 0.0273(12) 0.0461(16) 0.0330(14) 0.0076(11) 0.0024(11) 0.0061(13)
C7 0.0213(11) 0.0456(15) 0.0254(12) -0.0029(10) 0.0051(10) -0.0073(12)
C8 0.0315(13) 0.0400(14) 0.0423(16) -0.0068(12) 0.0197(13) 0.0018(13)
C9 0.0298(12) 0.0283(13) 0.0347(14) 0.0035(10) 0.0121(11) 0.0016(11)
C10 0.0242(12) 0.077(3) 0.0448(17) 0.0041(13) 0.0111(13) 0.0032(16)
C11 0.0199(10) 0.0206(11) 0.0249(12) 0.0008(9) 0.0079(10) 0.0022(10)
C12 0.0289(12) 0.0388(15) 0.0249(13) -0.0053(10) 0.0083(11) 0.0007(11)
C13 0.0267(12) 0.0449(15) 0.0386(15) -0.0086(11) 0.0043(12) 0.0016(13)
C14 0.0253(12) 0.0346(14) 0.0457(16) -0.0003(10) 0.0135(12) 0.0108(13)
C15 0.0354(14) 0.0296(13) 0.0365(15) 0.0052(10) 0.0198(13) 0.0086(11)
C16 0.0298(12) 0.0241(11) 0.0240(12) 0.0015(10) 0.0089(10) 0.0027(10)
C17 0.0199(10) 0.0317(12) 0.0252(12) -0.0016(9) 0.0028(10) -0.0042(10)
C18 0.0276(12) 0.0403(15) 0.0327(14) 0.0014(11) 0.0032(12) 0.0039(12)
C19 0.0278(13) 0.072(2) 0.0288(14) 0.0027(14) -0.0004(12) 0.0049(15)
C20 0.0278(13) 0.078(3) 0.0295(15) -0.0064(14) 0.0020(12) -0.0162(15)
C21 0.0367(14) 0.0521(18) 0.0413(16) -0.0079(13) 0.0041(13) -0.0222(15)
C22 0.0328(13) 0.0337(13) 0.0343(15) -0.0034(11) 0.0037(12) -0.0064(12)
C23 0.0285(12) 0.0174(11) 0.0275(13) -0.0020(8) 0.0111(11) -0.0011(9)
C24 0.0262(12) 0.0256(12) 0.0459(16) -0.0029(10) 0.0114(12) -0.0029(12)
C25 0.0435(15) 0.0273(13) 0.0505(17) -0.0122(11) 0.0242(14) -0.0028(13)
C26 0.0617(17) 0.0214(12) 0.0357(14) -0.0071(12) 0.0183(14) 0.0022(11)
C27 0.0427(14) 0.0239(12) 0.0293(13) 0.0016(11) 0.0039(12) 0.0015(11)
C28 0.0293(11) 0.0214(11) 0.0235(12) -0.0002(9) 0.0079(10) -0.0006(10)
C29 0.0208(10) 0.0213(11) 0.0216(11) 0.0011(8) 0.0043(9) -0.0020(9)
C30 0.0310(12) 0.0239(12) 0.0292(13) 0.0016(10) 0.0111(11) 0.0024(10)
C31 0.0345(13) 0.0350(14) 0.0302(13) 0.0014(11) 0.0156(11) -0.0032(11)
C32 0.0313(12) 0.0244(12) 0.0351(14) 0.0047(10) 0.0066(11) -0.0062(11)
C33 0.0471(14) 0.0204(12) 0.0343(14) 0.0004(11) 0.0094(12) 0.0031(11)
C34 0.0393(13) 0.0254(12) 0.0278(13) -0.0028(10) 0.0110(11) 0.0012(10)
C35 0.0222(11) 0.0214(11) 0.0283(13) -0.0006(8) 0.0043(10) -0.0049(9)
C36 0.0240(12) 0.0349(14) 0.0364(15) 0.0055(10) 0.0021(11) -0.0078(11)
C37 0.0352(14) 0.0468(16) 0.0312(14) 0.0095(12) -0.0092(12) -0.0087(13)
C38 0.0466(15) 0.0339(14) 0.0314(14) 0.0021(12) 0.0069(13) -0.0102(12)
C39 0.0307(12) 0.0368(14) 0.0435(16) 0.0012(11) 0.0126(12) -0.0167(13)
C40 0.0221(11) 0.0364(14) 0.0367(15) 0.0016(10) 0.0016(11) -0.0106(12)
C41 0.0221(11) 0.0215(11) 0.0260(12) 0.0001(9) 0.0009(10) -0.0008(10)
C42 0.0482(15) 0.0269(13) 0.0259(13) -0.0010(11) 0.0073(12) 0.0007(11)
C43 0.0474(15) 0.0237(12) 0.0340(14) -0.0008(11) -0.0024(12) -0.0057(11)
C44 0.0304(12) 0.0229(12) 0.0503(17) -0.0014(10) -0.0006(12) 0.0047(12)
C45 0.0356(13) 0.0308(13) 0.0402(15) 0.0008(11) 0.0128(12) 0.0084(12)
C46 0.0258(11) 0.0280(12) 0.0263(12) 0.0031(9) 0.0067(10) -0.0009(10)
C47 0.0236(11) 0.0305(13) 0.0290(13) -0.0033(10) 0.0073(10) -0.0067(11)
C48 0.0320(13) 0.0391(15) 0.0284(14) -0.0090(11) 0.0080(12) -0.0073(11)
C49 0.0390(15) 0.0633(19) 0.0308(15) -0.0191(14) 0.0159(13) -0.0140(14)
C50 0.0284(13) 0.074(3) 0.0472(18) -0.0056(14) 0.0155(14) -0.0254(17)
C51 0.0338(15) 0.061(2) 0.052(2) 0.0124(13) 0.0140(15) -0.0061(15)
C52 0.0349(14) 0.0418(16) 0.0502(19) 0.0090(12) 0.0168(14) 0.0006(14)
C53 0.0284(12) 0.0258(12) 0.0265(13) 0.0029(9) 0.0097(11) 0.0021(10)
C54 0.0428(14) 0.0268(13) 0.0478(17) -0.0013(11) 0.0107(13) 0.0009(12)
C55 0.065(2) 0.0304(15) 0.059(2) 0.0113(14) 0.0246(17) 0.0157(14)
C56 0.0485(16) 0.060(2) 0.0369(16) 0.0230(15) 0.0135(14) 0.0209(15)
C57 0.0357(14) 0.0590(18) 0.0281(14) 0.0059(13) 0.0044(12) 0.0053(14)
C58 0.0300(12) 0.0349(13) 0.0261(13) 0.0019(11) 0.0078(11) 0.0024(11)
C59 0.0374(16) 0.070(3) 0.070(3) -0.0081(16) -0.0001(16) -0.006(2)

loop_
_atom_type_symbol
_atom_type_description
_atom_type_scat_dispersion_real
_atom_type_scat_dispersion_imag
_atom_type_scat_source
C C 0.0033 0.0016
;
International Tables for Crystallography
(1992, Vol. C, Tables 4.2.6.8 and 6.1.1.4)
;
H H 0.0000 0.0000
;
International Tables for Crystallography
(1992, Vol. C, Table 6.1.1.4)
;
N N 0.0061 0.0033
;
International Tables for Crystallography
(1992, Vol. C, Tables 4.2.6.8 and 6.1.1.4)
;
P P 0.1023 0.0942
;
International Tables for Crystallography
(1992, Vol. C, Tables 4.2.6.8 and 6.1.1.4)
;
Re Re -1.0185 7.2310
;
International Tables for Crystallography
(1992, Vol. C, Tables 4.2.6.8 and 6.1.1.4)
;
Cl Cl 0.1484 0.1585
;
International Tables for Crystallography
(1992, Vol. C, Tables 4.2.6.8 and 6.1.1.4)
;

loop_
_geom_angle_atom_site_label_1
_geom_angle_atom_site_label_2
_geom_angle_atom_site_label_3
_geom_angle
_geom_angle_publ_flag
N1 Re1 N6 177.53(9) yes
N1 Re1 C1 99.33(10) yes
N1 Re1 C2 98.68(10) yes
N1 Re1 C3 98.76(10) yes
N1 Re1 C4 97.54(10) yes
N6 Re1 C1 80.13(8) yes
N6 Re1 C2 83.70(8) yes
N6 Re1 C3 81.85(8) yes
N6 Re1 C4 80.10(8) yes
C1 Re1 C2 86.42(9) yes
C1 Re1 C3 161.87(9) yes
C1 Re1 C4 92.20(9) yes
C2 Re1 C3 89.61(9) yes
C2 Re1 C4 163.73(10) yes
C3 Re1 C4 86.69(9) yes
C11 P1 C17 108.97(11) yes
C11 P1 C23 111.45(11) yes
C11 P1 C29 106.14(11) yes
C17 P1 C23 108.98(11) yes
C17 P1 C29 112.02(11) yes
C23 P1 C29 109.28(12) yes
C35 P2 C41 108.81(12) yes
C35 P2 C47 111.56(11) yes
C35 P2 C53 108.72(11) yes
C41 P2 C47 105.83(11) yes
C41 P2 C53 110.30(11) yes
C47 P2 C53 111.56(12) yes
Re1 N6 C5 121.33(17) yes
Re1 N6 C9 122.24(15) yes
C5 N6 C9 116.3(2) yes
Re1 C1 N2 176.7(3) yes
Re1 C2 N3 179.1(3) yes
Re1 C3 N4 178.1(2) yes
Re1 C4 N5 177.0(3) yes
N6 C5 C6 123.2(3) yes
C5 C6 C7 120.4(3) yes
C6 C7 C8 116.4(3) yes
C6 C7 C10 121.5(3) yes
C8 C7 C10 122.0(3) yes
C7 C8 C9 119.9(3) yes
N6 C9 C8 123.8(3) yes
P1 C11 C12 118.4(2) yes
P1 C11 C16 121.41(16) yes
C12 C11 C16 120.2(3) yes
C11 C12 C13 120.0(3) yes
C12 C13 C14 119.5(3) yes
C13 C14 C15 120.7(3) yes
C14 C15 C16 120.2(3) yes
C11 C16 C15 119.4(2) yes
P1 C17 C18 121.07(19) yes
P1 C17 C22 118.55(17) yes
C18 C17 C22 120.1(2) yes
C17 C18 C19 119.0(3) yes
C18 C19 C20 119.7(3) yes
C19 C20 C21 121.4(3) yes
C20 C21 C22 119.6(3) yes
C17 C22 C21 120.1(3) yes
P1 C23 C24 118.77(18) yes
P1 C23 C28 121.36(19) yes
C24 C23 C28 119.8(3) yes
C23 C24 C25 119.8(3) yes
C24 C25 C26 120.0(3) yes
C25 C26 C27 120.7(3) yes
C26 C27 C28 119.7(3) yes
C23 C28 C27 119.9(3) yes
P1 C29 C30 122.24(17) yes
P1 C29 C34 118.02(19) yes
C30 C29 C34 119.7(3) yes
C29 C30 C31 119.5(3) yes
C30 C31 C32 120.5(3) yes
C31 C32 C33 120.3(3) yes
C32 C33 C34 119.9(3) yes
C29 C34 C33 120.0(3) yes
P2 C35 C36 121.2(2) yes
P2 C35 C40 118.25(18) yes
C36 C35 C40 120.2(3) yes
C35 C36 C37 119.6(3) yes
C36 C37 C38 120.5(3) yes
C37 C38 C39 120.1(3) yes
C38 C39 C40 120.2(3) yes
C35 C40 C39 119.5(3) yes
P2 C41 C42 118.4(2) yes
P2 C41 C46 121.09(18) yes
C42 C41 C46 120.5(3) yes
C41 C42 C43 119.8(3) yes
C42 C43 C44 119.6(3) yes
C43 C44 C45 120.8(3) yes
C44 C45 C46 120.0(3) yes
C41 C46 C45 119.1(3) yes
P2 C47 C48 121.61(18) yes
P2 C47 C52 117.9(3) yes
C48 C47 C52 120.5(3) yes
C47 C48 C49 118.6(3) yes
C48 C49 C50 120.3(3) yes
C49 C50 C51 121.0(3) yes
C50 C51 C52 119.7(3) yes
C47 C52 C51 119.9(3) yes
P2 C53 C54 118.91(18) yes
P2 C53 C58 121.37(19) yes
C54 C53 C58 119.7(3) yes
C53 C54 C55 119.7(3) yes
C54 C55 C56 120.4(3) yes
C55 C56 C57 120.2(3) yes
C56 C57 C58 119.8(3) yes
C53 C58 C57 120.0(3) yes
Cl1 C59 Cl2 111.35(18) yes

loop_
_geom_bond_atom_site_label_1
_geom_bond_atom_site_label_2
_geom_bond_distance
_geom_bond_publ_flag
Re1 N1 1.663(3) yes
Re1 N6 2.5610(19) yes
Re1 C1 2.112(3) yes
Re1 C2 2.119(3) yes
Re1 C3 2.110(3) yes
Re1 C4 2.110(3) yes
Cl1 C59 1.760(4) yes
Cl2 C59 1.730(5) yes
P1 C11 1.793(3) yes
P1 C17 1.793(3) yes
P1 C23 1.792(3) yes
P1 C29 1.795(3) yes
P2 C35 1.792(3) yes
P2 C41 1.800(3) yes
P2 C47 1.803(3) yes
P2 C53 1.797(3) yes
N2 C1 1.151(3) yes
N3 C2 1.155(4) yes
N4 C3 1.151(3) yes
N5 C4 1.150(4) yes
N6 C5 1.346(3) yes
N6 C9 1.321(4) yes
C5 C6 1.382(4) yes
C6 C7 1.382(4) yes
C7 C8 1.377(4) yes
C7 C10 1.511(4) yes
C8 C9 1.395(4) yes
C11 C12 1.396(3) yes
C11 C16 1.395(4) yes
C12 C13 1.392(4) yes
C13 C14 1.390(5) yes
C14 C15 1.382(4) yes
C15 C16 1.395(4) yes
C17 C18 1.391(4) yes
C17 C22 1.396(4) yes
C18 C19 1.404(4) yes
C19 C20 1.374(5) yes
C20 C21 1.374(5) yes
C21 C22 1.381(4) yes
C23 C24 1.408(4) yes
C23 C28 1.386(3) yes
C24 C25 1.375(4) yes
C25 C26 1.385(4) yes
C26 C27 1.383(4) yes
C27 C28 1.390(4) yes
C29 C30 1.398(4) yes
C29 C34 1.397(4) yes
C30 C31 1.387(4) yes
C31 C32 1.371(4) yes
C32 C33 1.392(4) yes
C33 C34 1.378(4) yes
C35 C36 1.385(4) yes
C35 C40 1.402(4) yes
C36 C37 1.383(4) yes
C37 C38 1.384(4) yes
C38 C39 1.384(4) yes
C39 C40 1.383(4) yes
C41 C42 1.391(4) yes
C41 C46 1.390(4) yes
C42 C43 1.383(4) yes
C43 C44 1.379(5) yes
C44 C45 1.383(4) yes
C45 C46 1.390(4) yes
C47 C48 1.393(4) yes
C47 C52 1.391(4) yes
C48 C49 1.403(5) yes
C49 C50 1.379(5) yes
C50 C51 1.370(5) yes
C51 C52 1.392(5) yes
C53 C54 1.396(4) yes
C53 C58 1.390(4) yes
C54 C55 1.383(4) yes
C55 C56 1.381(4) yes
C56 C57 1.383(5) yes
C57 C58 1.393(4) yes
